data_1546866
loop_
_publ_author_name
'Jiang, Lin'
'Liu, Yue'
'Liu, Xin'
'Tian, Jinlei'
'Yan, Shiping'

_publ_section_title
;
 Three series of heterometallic Ni <sup>II</sup> --Ln <sup>III</sup>
 Schiff base complexes: synthesis, crystal structures and magnetic
 characterization
;
_journal_issue 37
_journal_name_full 'Dalton Transactions'
_journal_page_first 12558
_journal_page_last 12573
_journal_paper_doi 10.1039/C7DT02351K
_journal_volume 46
_journal_year 2017
_chemical_formula_moiety 'C31 H24 Dy F15 N2 Ni O12'
_chemical_formula_sum 'C31 H24 Dy F15 N2 Ni O12'
_chemical_formula_weight 1122.73
_chemical_name_systematic
;
 ? 
;
_space_group_crystal_system monoclinic
_space_group_IT_number 14
_space_group_name_Hall '-P 2ybc'
_space_group_name_H-M_alt 'P 1 21/c 1'
_symmetry_space_group_name_Hall '-P 2ybc'
_symmetry_space_group_name_H-M 'P 1 21/c 1'
_atom_sites_solution_hydrogens mixed
_atom_sites_solution_primary direct
_audit_creation_date 2017-07-31
_audit_creation_method
;
  Olex2 1.2
  (compiled Dec  5 2012 16:20:19, GUI svn.r4385)
;
_audit_update_record
;
2017-08-14 deposited with the CCDC.
2017-08-24 downloaded from the CCDC.
;
_cell_angle_alpha 90
_cell_angle_beta 97.946(4)
_cell_angle_gamma 90
_cell_formula_units_Z 4
_cell_length_a 18.2854(7)
_cell_length_b 12.6822(4)
_cell_length_c 16.6662(5)
_cell_measurement_reflns_used 4656
_cell_measurement_temperature 128.45(10)
_cell_measurement_theta_max 27.9180
_cell_measurement_theta_min 3.4220
_cell_volume 3827.8(2)
_computing_cell_refinement 'CrysAlisPro 1.171.38.41 (Rigaku OD, 2015)'
_computing_data_collection 'CrysAlisPro 1.171.38.41 (Rigaku OD, 2015)'
_computing_data_reduction 'CrysAlisPro 1.171.38.41 (Rigaku OD, 2015)'
_computing_molecular_graphics
;
O. V. Dolomanov, L. J. Bourhis, R. J. Gildea, J. A. K. Howard and H. Puschmann,
OLEX2: a complete structure solution, refinement and analysis program.
J. Appl. Cryst. (2009). 42, 339-341.
;
_computing_publication_material
;
O. V. Dolomanov, L. J. Bourhis, R. J. Gildea, J. A. K. Howard and H. Puschmann,
OLEX2: a complete structure solution, refinement and analysis program.
J. Appl. Cryst. (2009). 42, 339-341.
;
_computing_structure_refinement
;
XL, G.M. Sheldrick, Acta Cryst.
(2008). A64, 112-122
;
_computing_structure_solution
;
SHELXS, G.M. Sheldrick, Acta Cryst.
(2008). A64, 112-122
;
_diffrn_ambient_environment N~2~
_diffrn_ambient_temperature 128.45(10)
_diffrn_detector 'CCD plate'
_diffrn_detector_area_resol_mean 16.2116
_diffrn_detector_type Eos
_diffrn_measured_fraction_theta_full 0.9979
_diffrn_measured_fraction_theta_max 0.9979
_diffrn_measurement_details
;
List of Runs (angles in degrees, time in seconds):

  # Type    Start    End  Width  t~exp~   \w     \q     \k     \f   Frames
#--------------------------------------------------------------------------
  1  \w    -50.00  14.00   1.00    5.50    --   18.94 -57.00 -30.00   64
  2  \w    -47.00  54.00   1.00    5.50    --  -19.25  19.00 150.00  101
  3  \w     63.00  95.00   1.00    5.50    --   18.94 178.00  30.00   32
  4  \w     54.00  87.00   1.00    5.50    --   18.94 178.00-180.00   33
  5  \w    -83.00 -51.00   1.00    5.50    --  -19.25 -57.00  30.00   32
;
_diffrn_measurement_device 'four-circle diffractometer'
_diffrn_measurement_device_type 'SuperNova, Single source at offset, Eos'
_diffrn_measurement_method '\w scans'
_diffrn_orient_matrix_type 'CrysAlisPro convention (1999,Acta A55,543-557)'
_diffrn_orient_matrix_UB_11 0.0320519000
_diffrn_orient_matrix_UB_12 -0.0284926000
_diffrn_orient_matrix_UB_13 0.0161325000
_diffrn_orient_matrix_UB_21 0.0207862000
_diffrn_orient_matrix_UB_22 0.0272755000
_diffrn_orient_matrix_UB_23 -0.0264098000
_diffrn_orient_matrix_UB_31 0.0088042000
_diffrn_orient_matrix_UB_32 0.0395845000
_diffrn_orient_matrix_UB_33 0.0297961000
_diffrn_radiation_monochromator mirror
_diffrn_radiation_probe x-ray
_diffrn_radiation_type 'Mo K\a'
_diffrn_radiation_wavelength 0.71073
_diffrn_reflns_av_R_equivalents 0.0361
_diffrn_reflns_av_unetI/netI 0.0546
_diffrn_reflns_Laue_measured_fraction_full 0.998
_diffrn_reflns_Laue_measured_fraction_max 0.998
_diffrn_reflns_limit_h_max 21
_diffrn_reflns_limit_h_min -21
_diffrn_reflns_limit_k_max 15
_diffrn_reflns_limit_k_min -14
_diffrn_reflns_limit_l_max 19
_diffrn_reflns_limit_l_min -19
_diffrn_reflns_number 16229
_diffrn_reflns_point_group_measured_fraction_full 0.998
_diffrn_reflns_point_group_measured_fraction_max 0.998
_diffrn_reflns_theta_full 25.009
_diffrn_reflns_theta_max 25.009
_diffrn_reflns_theta_min 2.945
_diffrn_source 'micro-focus sealed X-ray tube'
_diffrn_source_type 'SuperNova (Mo) X-ray Source'
_exptl_absorpt_coefficient_mu 2.565
_exptl_absorpt_correction_T_max 1.00000
_exptl_absorpt_correction_T_min 0.89796
_exptl_absorpt_correction_type multi-scan
_exptl_absorpt_process_details
;
CrysAlisPro 1.171.38.41 (Rigaku Oxford Diffraction, 2015)
Empirical absorption correction using spherical harmonics,
 implemented in SCALE3 ABSPACK scaling algorithm.
;
_exptl_crystal_colour 'clear grayish gray'
_exptl_crystal_density_diffrn 1.948
_exptl_crystal_density_method 'not measured'
_exptl_crystal_description block
_exptl_crystal_F_000 2196
_exptl_crystal_size_max 0.20
_exptl_crystal_size_mid 0.19
_exptl_crystal_size_min 0.17
_exptl_transmission_factor_max 0.2
_exptl_transmission_factor_min 0.1
_refine_diff_density_max 1.633
_refine_diff_density_min -1.335
_refine_diff_density_rms 0.121
_refine_ls_extinction_method none
_refine_ls_goodness_of_fit_ref 1.079
_refine_ls_hydrogen_treatment constr
_refine_ls_matrix_type full
_refine_ls_number_parameters 563
_refine_ls_number_reflns 6729
_refine_ls_number_restraints 0
_refine_ls_restrained_S_all 1.079
_refine_ls_R_factor_all 0.0835
_refine_ls_R_factor_gt 0.0609
_refine_ls_shift/su_max 0.006
_refine_ls_shift/su_mean 0.001
_refine_ls_structure_factor_coef Fsqd
_refine_ls_weighting_details 'w=1/[\s^2^(Fo^2^)+40.4167P] where P=(Fo^2^+2Fc^2^)/3'
_refine_ls_weighting_scheme calc
_refine_ls_wR_factor_gt 0.1085
_refine_ls_wR_factor_ref 0.1188
_reflns_Friedel_coverage 0.000
_reflns_number_gt 5068
_reflns_number_total 6729
_reflns_threshold_expression 'I > 2\s(I)'
_cod_data_source_file c7dt02351k2.cif
_cod_data_source_block p20160601e
_cod_database_code 1546866
_chemical_oxdiff_formula NiDyCHONFCl
_chemical_oxdiff_usercomment JiangNiDy
_reflns_odcompleteness_completeness 99.76
_reflns_odcompleteness_iscentric 1
_reflns_odcompleteness_theta 26.32
_olex2_refinement_description
;
1. Fixed Uiso
 At 1.2 times of:
  {H9A,H9B} of C9, H5 of C5, H4 of C4, H8 of C8, H15 of C15, H10 of C10, H29
  of C29, {H11A,H11B} of C11, H14 of C14, H12 of C12, H16 of C16, H6 of C6, H24
  of C24
 At 1.5 times of:
  {H1A,H1B,H1C} of C1, {H12A,H12B} of O12, {H19A,H19B,H19C} of C19, H3 of O3
2.a Rotating group:
 O12(H12A,H12B)
2.b Ternary CH refined with riding coordinates:
 C10(H10)
2.c Secondary CH2 refined with riding coordinates:
 C9(H9A,H9B), C11(H11A,H11B)
2.d Aromatic/amide H refined with riding coordinates:
 C14(H14), C12(H12), C16(H16), C6(H6), C24(H24), C5(H5), C4(H4), C8(H8),
 C15(H15), C29(H29)
2.e Idealised Me refined as rotating group:
 C19(H19A,H19B,H19C), C1(H1A,H1B,H1C)
2.f Idealised tetrahedral OH refined as rotating group:
 O3(H3)
;
_olex2_submission_special_instructions 'No special instructions were received'
_oxdiff_exptl_absorpt_empirical_details
;
Empirical correction (ABSPACK) includes:
- Absorption correction using spherical harmonics
- Frame scaling
;
_oxdiff_exptl_absorpt_empirical_full_max 1.132
_oxdiff_exptl_absorpt_empirical_full_min 0.891
_shelx_shelxl_version_number 2014/7
_shelx_space_group_comment
;
The symmetry employed for this shelxl refinement is uniquely defined
by the following loop, which should always be used as a source of
symmetry information in preference to the above space-group names.
They are only intended as comments.
;

loop_
_space_group_symop_operation_xyz
'x, y, z'
'-x, y+1/2, -z+1/2'
'-x, -y, -z'
'x, -y-1/2, z-1/2'

loop_
_atom_site_label
_atom_site_type_symbol
_atom_site_fract_x
_atom_site_fract_y
_atom_site_fract_z
_atom_site_U_iso_or_equiv
_atom_site_adp_type
_atom_site_occupancy
_atom_site_site_symmetry_order
_atom_site_calc_flag
_atom_site_refinement_flags_posn
_atom_site_refinement_flags_adp
Dy1 Dy 0.73050(2) 0.49785(4) 0.86576(2) 0.03240(12) Uani 1 1 d . .
Ni1 Ni 0.88668(5) 0.49054(9) 0.77466(6) 0.0300(2) Uani 1 1 d . .
O4 O 0.7769(3) 0.4844(4) 0.7433(3) 0.0285(12) Uani 1 1 d . .
O5 O 0.6371(3) 0.5064(5) 0.7339(3) 0.0365(13) Uani 1 1 d . .
N1 N 0.9943(4) 0.4969(6) 0.8222(4) 0.0370(16) Uani 1 1 d . .
C13 C 0.7770(5) 0.4982(7) 0.5998(5) 0.0356(19) Uani 1 1 d . .
C18 C 0.7420(4) 0.4977(7) 0.6697(4) 0.0305(17) Uani 1 1 d . .
C17 C 0.6653(4) 0.5132(7) 0.6616(5) 0.0324(18) Uani 1 1 d . .
O2 O 0.8559(3) 0.5286(4) 0.8831(3) 0.0312(13) Uani 1 1 d . .
C19 C 0.5583(4) 0.4919(9) 0.7287(5) 0.049(2) Uani 1 1 d . .
H19A H 0.5464 0.4678 0.7799 0.073 Uiso 1 1 calc R U
H19B H 0.5423 0.4406 0.6876 0.073 Uiso 1 1 calc R U
H19C H 0.5338 0.5578 0.7150 0.073 Uiso 1 1 calc R U
O12 O 0.8774(3) 0.6553(4) 0.7444(3) 0.0379(14) Uani 1 1 d . .
H12A H 0.9139 0.6883 0.7699 0.057 Uiso 1 1 d R U
H12B H 0.8375 0.6798 0.7578 0.057 Uiso 1 1 d R U
O1 O 0.7827(3) 0.6350(4) 0.9771(3) 0.0374(14) Uani 1 1 d . .
C14 C 0.7331(5) 0.5162(8) 0.5245(5) 0.047(2) Uani 1 1 d . .
H14 H 0.7551 0.5157 0.4774 0.056 Uiso 1 1 calc R U
N2 N 0.9050(4) 0.4673(5) 0.6591(4) 0.0385(18) Uani 1 1 d . .
O11 O 0.7315(3) 0.6772(4) 0.8118(3) 0.0343(13) Uani 1 1 d . .
F5 F 0.5515(3) 0.1446(5) 0.9262(4) 0.0677(18) Uani 1 1 d . .
O8 O 0.6404(3) 0.3656(5) 0.8648(3) 0.0428(15) Uani 1 1 d . .
O9 O 0.7391(3) 0.4300(4) 0.9981(3) 0.0352(14) Uani 1 1 d . .
F13 F 0.7711(4) 0.8558(5) 0.7533(4) 0.079(2) Uani 1 1 d . .
F7 F 0.7148(4) 0.2564(5) 1.1533(3) 0.0717(19) Uani 1 1 d . .
O7 O 0.7852(3) 0.3295(5) 0.8652(4) 0.0436(15) Uani 1 1 d . .
O10 O 0.6271(3) 0.5840(5) 0.9013(4) 0.0441(15) Uani 1 1 d . .
O6 O 0.8862(3) 0.3294(4) 0.8002(3) 0.0353(13) Uani 1 1 d . .
F4 F 0.5139(3) 0.2553(5) 0.8367(4) 0.074(2) Uani 1 1 d . .
C12 C 0.8541(5) 0.4788(7) 0.5992(5) 0.040(2) Uani 1 1 d . .
H12 H 0.8691 0.4739 0.5482 0.049 Uiso 1 1 calc R U
O3 O 1.0020(5) 0.2876(7) 0.7163(6) 0.081(3) Uani 1 1 d . .
H3 H 0.9653 0.2936 0.7391 0.122 Uiso 1 1 calc R U
F6 F 0.6019(4) 0.1532(6) 0.8199(5) 0.093(2) Uani 1 1 d . .
F8 F 0.8183(4) 0.2936(7) 1.1177(4) 0.097(3) Uani 1 1 d . .
C16 C 0.6243(5) 0.5313(7) 0.5866(5) 0.042(2) Uani 1 1 d . .
H16 H 0.5735 0.5412 0.5819 0.051 Uiso 1 1 calc R U
C6 C 1.0083(6) 0.6832(8) 0.9908(6) 0.049(3) Uani 1 1 d . .
H6 H 1.0592 0.6917 0.9945 0.059 Uiso 1 1 calc R U
C20 C 0.8369(5) 0.2893(7) 0.8366(5) 0.035(2) Uani 1 1 d . .
C2 C 0.8951(5) 0.5964(6) 0.9315(4) 0.0310(19) Uani 1 1 d . .
C23 C 0.6300(4) 0.2924(7) 0.9117(5) 0.034(2) Uani 1 1 d . .
F9 F 0.7536(5) 0.4151(5) 1.1578(3) 0.104(3) Uani 1 1 d . .
C25 C 0.7153(5) 0.3486(7) 1.0277(5) 0.036(2) Uani 1 1 d . .
C3 C 0.8576(5) 0.6564(7) 0.9841(5) 0.038(2) Uani 1 1 d . .
F15 F 0.6823(5) 0.9359(5) 0.7964(5) 0.116(3) Uani 1 1 d . .
F14 F 0.6660(4) 0.8510(8) 0.6908(4) 0.114(3) Uani 1 1 d . .
C7 C 0.9720(4) 0.6101(7) 0.9352(5) 0.0333(19) Uani 1 1 d . .
F11 F 0.5324(4) 0.6653(7) 0.9988(4) 0.104(3) Uani 1 1 d . .
C21 C 0.8415(6) 0.1732(7) 0.8475(6) 0.047(3) Uani 1 1 d . .
C24 C 0.6635(5) 0.2776(7) 0.9913(5) 0.037(2) Uani 1 1 d . .
H24 H 0.6510 0.2192 1.0202 0.044 Uiso 1 1 calc R U
C26 C 0.7501(7) 0.3284(8) 1.1151(5) 0.052(3) Uani 1 1 d . .
C9 C 1.0527(5) 0.4429(9) 0.7850(6) 0.054(3) Uani 1 1 d . .
H9A H 1.0753 0.3910 0.8233 0.065 Uiso 1 1 calc R U
H9B H 1.0903 0.4945 0.7777 0.065 Uiso 1 1 calc R U
C5 C 0.9696(6) 0.7413(8) 1.0391(6) 0.051(3) Uani 1 1 d . .
H5 H 0.9945 0.7904 1.0742 0.061 Uiso 1 1 calc R U
C4 C 0.8945(6) 0.7294(7) 1.0373(5) 0.047(2) Uani 1 1 d . .
H4 H 0.8689 0.7695 1.0710 0.057 Uiso 1 1 calc R U
F12 F 0.4927(5) 0.7761(7) 0.9097(5) 0.120(3) Uani 1 1 d . .
C8 C 1.0180(5) 0.5518(7) 0.8851(5) 0.043(2) Uani 1 1 d . .
H8 H 1.0689 0.5548 0.9003 0.052 Uiso 1 1 calc R U
C30 C 0.6850(5) 0.7500(7) 0.8102(5) 0.040(2) Uani 1 1 d . .
F10 F 0.4745(4) 0.6129(9) 0.8890(6) 0.124(3) Uani 1 1 d . .
C15 C 0.6598(7) 0.5343(8) 0.5193(5) 0.060(3) Uani 1 1 d . .
H15 H 0.6328 0.5490 0.4691 0.072 Uiso 1 1 calc R U
C10 C 1.0301(6) 0.3869(9) 0.7032(6) 0.056(3) Uani 1 1 d . .
H10 H 1.0758 0.3754 0.6798 0.068 Uiso 1 1 calc R U
C31 C 0.7047(7) 0.8515(8) 0.7679(7) 0.062(3) Uani 1 1 d . .
C22 C 0.5742(5) 0.2106(8) 0.8732(6) 0.045(2) Uani 1 1 d . .
C28 C 0.5956(5) 0.6694(9) 0.8859(5) 0.048(2) Uani 1 1 d . .
C29 C 0.6193(6) 0.7528(8) 0.8436(5) 0.050(3) Uani 1 1 d . .
H29 H 0.5904 0.8133 0.8369 0.060 Uiso 1 1 calc R U
C1 C 0.7462(5) 0.6643(8) 1.0444(5) 0.049(3) Uani 1 1 d . .
H1A H 0.6981 0.6326 1.0386 0.074 Uiso 1 1 calc R U
H1B H 0.7415 0.7396 1.0459 0.074 Uiso 1 1 calc R U
H1C H 0.7746 0.6402 1.0938 0.074 Uiso 1 1 calc R U
C11 C 0.9802(5) 0.4524(9) 0.6420(5) 0.051(3) Uani 1 1 d . .
H11A H 1.0026 0.5213 0.6384 0.061 Uiso 1 1 calc R U
H11B H 0.9781 0.4192 0.5893 0.061 Uiso 1 1 calc R U
C27 C 0.5218(7) 0.6807(11) 0.9211(8) 0.072(3) Uani 1 1 d . .
F2 F 0.7772(4) 0.1221(5) 0.8344(4) 0.080(2) Uani 1 1 d . .
F3 F 0.8649(4) 0.1467(6) 0.9258(4) 0.095(2) Uani 1 1 d . .
F1 F 0.8853(5) 0.1265(6) 0.8044(5) 0.102(3) Uani 1 1 d . .

loop_
_atom_site_aniso_label
_atom_site_aniso_U_11
_atom_site_aniso_U_22
_atom_site_aniso_U_33
_atom_site_aniso_U_23
_atom_site_aniso_U_13
_atom_site_aniso_U_12
Dy1 0.0370(2) 0.0328(2) 0.02735(19) 0.0020(2) 0.00430(15) -0.0060(2)
Ni1 0.0330(5) 0.0309(6) 0.0252(5) 0.0002(5) 0.0013(4) -0.0026(5)
O4 0.030(3) 0.034(3) 0.021(2) 0.002(3) 0.000(2) -0.002(3)
O5 0.030(3) 0.043(3) 0.035(3) 0.007(3) -0.003(2) 0.001(3)
N1 0.040(4) 0.038(4) 0.034(4) 0.004(4) 0.007(3) -0.003(4)
C13 0.043(5) 0.029(4) 0.032(4) -0.011(4) -0.002(4) -0.002(4)
C18 0.042(5) 0.021(4) 0.028(4) 0.003(4) 0.000(3) -0.002(4)
C17 0.034(4) 0.026(4) 0.036(4) 0.007(4) 0.002(4) -0.003(4)
O2 0.036(3) 0.031(3) 0.023(3) -0.005(2) -0.004(2) -0.014(3)
C19 0.029(4) 0.063(6) 0.051(5) 0.010(6) 0.000(4) -0.011(5)
O12 0.041(3) 0.033(3) 0.039(3) -0.003(3) 0.002(3) -0.008(3)
O1 0.055(4) 0.033(3) 0.024(3) -0.006(3) 0.007(3) -0.007(3)
C14 0.053(6) 0.057(6) 0.031(4) 0.000(5) 0.005(4) -0.002(5)
N2 0.048(5) 0.034(4) 0.033(4) -0.001(3) 0.003(3) 0.002(3)
O11 0.047(4) 0.028(3) 0.029(3) -0.001(3) 0.011(3) 0.002(3)
F5 0.054(4) 0.058(4) 0.085(4) 0.022(4) -0.012(3) -0.034(3)
O8 0.041(4) 0.050(4) 0.036(3) 0.007(3) 0.000(3) -0.009(3)
O9 0.044(4) 0.030(3) 0.032(3) -0.002(3) 0.008(3) -0.013(3)
F13 0.061(4) 0.060(4) 0.118(6) 0.040(4) 0.015(4) -0.005(3)
F7 0.111(5) 0.062(4) 0.040(3) 0.019(3) 0.005(3) -0.023(4)
O7 0.047(4) 0.038(4) 0.048(4) 0.000(3) 0.013(3) -0.014(3)
O10 0.046(4) 0.048(4) 0.041(3) 0.003(3) 0.018(3) 0.000(3)
O6 0.043(4) 0.032(3) 0.030(3) 0.002(3) 0.004(3) 0.005(3)
F4 0.048(4) 0.066(4) 0.096(5) 0.014(4) -0.031(3) -0.016(3)
C12 0.058(6) 0.041(5) 0.026(4) -0.003(4) 0.018(4) 0.004(5)
O3 0.078(6) 0.073(6) 0.093(6) -0.003(5) 0.018(5) 0.027(5)
F6 0.064(4) 0.101(6) 0.118(6) -0.058(5) 0.026(4) -0.035(4)
F8 0.066(5) 0.128(7) 0.087(5) 0.046(5) -0.027(4) 0.001(5)
C16 0.043(5) 0.037(5) 0.043(5) 0.002(4) -0.003(4) 0.006(4)
C6 0.045(6) 0.052(6) 0.045(5) 0.003(5) -0.013(5) -0.013(5)
C20 0.043(5) 0.033(5) 0.025(4) 0.005(4) -0.008(4) -0.009(4)
C2 0.043(5) 0.027(4) 0.021(4) 0.006(4) -0.001(4) -0.003(4)
C23 0.024(4) 0.039(5) 0.039(5) -0.003(4) 0.007(4) 0.000(4)
F9 0.221(9) 0.052(4) 0.031(3) 0.001(3) -0.008(4) -0.017(5)
C25 0.037(5) 0.037(5) 0.034(5) -0.003(4) 0.006(4) 0.001(4)
C3 0.053(6) 0.027(5) 0.036(5) 0.005(4) 0.007(4) -0.006(4)
F15 0.181(9) 0.038(4) 0.148(7) 0.005(5) 0.094(7) 0.009(5)
F14 0.102(6) 0.162(9) 0.075(5) 0.066(6) -0.002(4) -0.015(6)
C7 0.032(5) 0.030(5) 0.036(4) 0.003(4) -0.002(4) -0.003(4)
F11 0.103(6) 0.154(8) 0.069(4) 0.037(5) 0.055(4) 0.051(6)
C21 0.055(6) 0.036(5) 0.043(5) -0.015(5) -0.018(5) 0.014(5)
C24 0.042(5) 0.030(5) 0.040(5) 0.001(4) 0.012(4) -0.012(4)
C26 0.087(8) 0.035(5) 0.032(5) -0.003(5) 0.000(5) -0.013(6)
C9 0.043(6) 0.075(7) 0.045(5) 0.010(6) 0.008(5) 0.009(6)
C5 0.064(7) 0.042(6) 0.043(5) -0.009(5) -0.008(5) -0.008(5)
C4 0.063(7) 0.038(5) 0.037(5) -0.003(5) -0.001(5) -0.004(5)
F12 0.123(7) 0.107(7) 0.149(7) 0.053(6) 0.089(6) 0.070(6)
C8 0.040(5) 0.043(5) 0.043(5) 0.014(5) -0.005(4) -0.013(4)
C30 0.055(6) 0.038(5) 0.029(4) 0.003(4) 0.010(4) 0.000(5)
F10 0.056(5) 0.168(9) 0.158(8) -0.032(7) 0.048(5) -0.011(6)
C15 0.095(9) 0.057(7) 0.020(4) -0.001(5) -0.021(5) 0.003(6)
C10 0.058(7) 0.054(7) 0.057(6) 0.011(6) 0.012(5) 0.012(6)
C31 0.090(9) 0.036(6) 0.068(7) 0.011(6) 0.036(7) 0.018(6)
C22 0.036(5) 0.046(6) 0.053(6) 0.004(5) 0.004(5) -0.004(5)
C28 0.050(6) 0.059(7) 0.036(5) -0.005(5) 0.010(4) 0.012(5)
C29 0.066(7) 0.044(6) 0.043(5) 0.002(5) 0.019(5) 0.019(5)
C1 0.058(6) 0.057(6) 0.035(5) -0.011(5) 0.016(5) 0.005(5)
C11 0.062(7) 0.061(7) 0.032(5) 0.000(5) 0.011(5) 0.004(6)
C27 0.056(8) 0.083(9) 0.081(9) 0.005(8) 0.031(7) 0.016(7)
F2 0.081(5) 0.051(4) 0.104(5) -0.008(4) 0.002(4) -0.018(4)
F3 0.130(6) 0.071(5) 0.074(4) 0.024(4) -0.022(4) -0.026(5)
F1 0.129(7) 0.068(5) 0.117(6) 0.007(5) 0.042(5) 0.023(5)

loop_
_atom_type_symbol
_atom_type_description
_atom_type_scat_dispersion_real
_atom_type_scat_dispersion_imag
_atom_type_scat_source
C C 0.0033 0.0016 'International Tables Vol C Tables 4.2.6.8 and 6.1.1.4'
H H 0.0000 0.0000 'International Tables Vol C Tables 4.2.6.8 and 6.1.1.4'
Dy Dy -0.1892 4.4098 'International Tables Vol C Tables 4.2.6.8 and 6.1.1.4'
F F 0.0171 0.0103 'International Tables Vol C Tables 4.2.6.8 and 6.1.1.4'
N N 0.0061 0.0033 'International Tables Vol C Tables 4.2.6.8 and 6.1.1.4'
Ni Ni 0.3393 1.1124 'International Tables Vol C Tables 4.2.6.8 and 6.1.1.4'
O O 0.0106 0.0060 'International Tables Vol C Tables 4.2.6.8 and 6.1.1.4'

loop_
_geom_angle_atom_site_label_1
_geom_angle_atom_site_label_2
_geom_angle_atom_site_label_3
_geom_angle
O4 Dy1 Ni1 34.72(12)
O4 Dy1 O5 62.35(17)
O4 Dy1 O1 121.90(18)
O4 Dy1 O11 73.93(18)
O4 Dy1 O8 106.39(19)
O4 Dy1 O9 144.29(19)
O4 Dy1 O7 74.0(2)
O4 Dy1 O10 131.74(19)
O5 Dy1 Ni1 96.76(12)
O5 Dy1 O1 134.78(19)
O2 Dy1 Ni1 35.10(12)
O2 Dy1 O4 69.20(17)
O2 Dy1 O5 128.83(17)
O2 Dy1 O1 62.64(18)
O2 Dy1 O11 80.27(19)
O2 Dy1 O8 143.7(2)
O2 Dy1 O9 90.45(18)
O2 Dy1 O7 74.9(2)
O2 Dy1 O10 135.8(2)
O1 Dy1 Ni1 95.00(13)
O11 Dy1 Ni1 79.21(13)
O11 Dy1 O5 71.78(19)
O11 Dy1 O1 67.87(17)
O8 Dy1 Ni1 127.29(15)
O8 Dy1 O5 69.19(19)
O8 Dy1 O1 131.63(19)
O8 Dy1 O11 134.6(2)
O8 Dy1 O9 72.61(19)
O8 Dy1 O7 69.5(2)
O9 Dy1 Ni1 117.08(14)
O9 Dy1 O5 139.52(18)
O9 Dy1 O1 67.00(18)
O9 Dy1 O11 132.99(18)
O9 Dy1 O7 72.5(2)
O7 Dy1 Ni1 65.98(15)
O7 Dy1 O5 105.3(2)
O7 Dy1 O1 119.3(2)
O7 Dy1 O11 144.65(19)
O10 Dy1 Ni1 152.06(16)
O10 Dy1 O5 74.5(2)
O10 Dy1 O1 74.8(2)
O10 Dy1 O11 72.9(2)
O10 Dy1 O8 75.2(2)
O10 Dy1 O9 83.4(2)
O10 Dy1 O7 141.7(2)
O4 Ni1 Dy1 41.24(13)
O4 Ni1 N1 172.1(2)
O4 Ni1 O2 81.3(2)
O4 Ni1 O12 86.1(2)
O4 Ni1 N2 92.2(3)
O4 Ni1 O6 89.0(2)
N1 Ni1 Dy1 130.86(19)
N1 Ni1 O2 91.0(2)
N1 Ni1 O12 95.4(3)
N1 Ni1 N2 95.7(3)
N1 Ni1 O6 89.5(3)
O2 Ni1 Dy1 40.86(14)
O2 Ni1 O12 87.4(2)
O2 Ni1 O6 92.4(2)
O12 Ni1 Dy1 91.93(16)
N2 Ni1 Dy1 133.3(2)
N2 Ni1 O2 171.3(3)
N2 Ni1 O12 86.4(2)
N2 Ni1 O6 93.3(3)
O6 Ni1 Dy1 84.74(16)
O6 Ni1 O12 175.1(2)
Ni1 O4 Dy1 104.0(2)
C18 O4 Dy1 128.5(5)
C18 O4 Ni1 125.3(5)
C17 O5 Dy1 117.5(4)
C17 O5 C19 116.5(6)
C19 O5 Dy1 125.5(5)
C9 N1 Ni1 122.7(6)
C8 N1 Ni1 122.9(6)
C8 N1 C9 114.4(8)
C18 C13 C14 118.0(8)
C18 C13 C12 124.6(7)
C14 C13 C12 117.4(8)
O4 C18 C13 123.9(7)
O4 C18 C17 117.2(7)
C17 C18 C13 118.9(7)
O5 C17 C18 113.4(7)
O5 C17 C16 125.4(8)
C16 C17 C18 121.3(8)
Ni1 O2 Dy1 104.0(2)
C2 O2 Dy1 129.3(5)
C2 O2 Ni1 120.4(5)
C3 O1 Dy1 116.7(5)
C3 O1 C1 116.4(7)
C1 O1 Dy1 124.2(5)
C15 C14 C13 121.4(8)
C12 N2 Ni1 122.0(6)
C12 N2 C11 117.9(7)
C11 N2 Ni1 119.4(5)
C30 O11 Dy1 130.8(5)
C23 O8 Dy1 134.1(5)
C25 O9 Dy1 133.8(5)
C20 O7 Dy1 136.7(6)
C28 O10 Dy1 136.8(6)
C20 O6 Ni1 121.1(6)
N2 C12 C13 128.7(8)
C15 C16 C17 119.0(9)
C5 C6 C7 120.6(9)
O7 C20 O6 131.3(8)
O7 C20 C21 113.5(9)
O6 C20 C21 115.3(9)
O2 C2 C3 117.5(8)
O2 C2 C7 124.1(8)
C3 C2 C7 118.4(8)
O8 C23 C24 127.8(8)
O8 C23 C22 113.1(7)
C24 C23 C22 119.1(8)
O9 C25 C24 128.2(8)
O9 C25 C26 113.3(8)
C24 C25 C26 118.6(8)
O1 C3 C2 113.7(7)
O1 C3 C4 124.9(8)
C4 C3 C2 121.4(9)
C6 C7 C8 116.8(8)
C2 C7 C6 119.0(8)
C2 C7 C8 124.2(8)
F2 C21 C20 115.3(8)
F2 C21 F3 100.9(9)
F3 C21 C20 111.5(8)
F1 C21 C20 114.6(10)
F1 C21 F2 106.7(8)
F1 C21 F3 106.5(8)
C25 C24 C23 120.9(8)
F7 C26 C25 114.0(8)
F8 C26 F7 105.9(9)
F8 C26 C25 110.8(8)
F9 C26 F7 107.9(8)
F9 C26 F8 106.8(9)
F9 C26 C25 111.1(8)
N1 C9 C10 117.7(8)
C6 C5 C4 121.8(9)
C5 C4 C3 118.8(9)
N1 C8 C7 125.7(8)
O11 C30 C31 115.3(8)
O11 C30 C29 129.0(9)
C29 C30 C31 115.7(9)
C14 C15 C16 121.4(8)
O3 C10 C9 109.8(9)
O3 C10 C11 113.6(10)
C11 C10 C9 113.8(9)
F13 C31 F14 101.7(9)
F13 C31 C30 114.5(9)
F15 C31 F13 113.8(11)
F15 C31 F14 101.7(10)
F15 C31 C30 115.5(9)
F14 C31 C30 107.5(10)
F5 C22 C23 113.5(8)
F4 C22 F5 105.2(8)
F4 C22 C23 111.7(8)
F6 C22 F5 106.8(9)
F6 C22 F4 107.9(9)
F6 C22 C23 111.3(8)
O10 C28 C29 127.5(9)
O10 C28 C27 114.0(10)
C29 C28 C27 118.4(10)
C28 C29 C30 122.5(9)
N2 C11 C10 115.9(8)
F11 C27 F12 106.4(11)
F11 C27 C28 110.2(10)
F12 C27 C28 112.5(11)
F10 C27 F11 108.4(12)
F10 C27 F12 108.5(12)
F10 C27 C28 110.6(11)

loop_
_geom_bond_atom_site_label_1
_geom_bond_atom_site_label_2
_geom_bond_distance
Dy1 Ni1 3.4159(11)
Dy1 O4 2.321(5)
Dy1 O5 2.593(5)
Dy1 O2 2.304(5)
Dy1 O1 2.625(5)
Dy1 O11 2.447(6)
Dy1 O8 2.349(6)
Dy1 O9 2.352(5)
Dy1 O7 2.358(7)
Dy1 O10 2.329(6)
Ni1 O4 2.005(5)
Ni1 N1 2.019(7)
Ni1 O2 2.025(5)
Ni1 O12 2.151(6)
Ni1 N2 2.021(7)
Ni1 O6 2.087(6)
O4 C18 1.314(8)
O5 C17 1.378(9)
O5 C19 1.443(9)
N1 C9 1.474(11)
N1 C8 1.284(11)
C13 C18 1.405(11)
C13 C14 1.412(11)
C13 C12 1.432(12)
C18 C17 1.404(11)
C17 C16 1.385(11)
O2 C2 1.321(9)
O1 C3 1.384(10)
O1 C1 1.432(9)
C14 C15 1.351(14)
N2 C12 1.275(10)
N2 C11 1.455(11)
O11 C30 1.253(10)
F5 C22 1.324(10)
O8 C23 1.245(10)
O9 C25 1.248(10)
F13 C31 1.273(12)
F7 C26 1.330(11)
O7 C20 1.228(10)
O10 C28 1.238(11)
O6 C20 1.261(10)
F4 C22 1.312(10)
O3 C10 1.389(13)
F6 C22 1.303(11)
F8 C26 1.317(13)
C16 C15 1.372(13)
C6 C7 1.411(12)
C6 C5 1.359(13)
C20 C21 1.485(12)
C2 C3 1.409(12)
C2 C7 1.410(11)
C23 C24 1.394(11)
C23 C22 1.534(12)
F9 C26 1.306(11)
C25 C24 1.385(11)
C25 C26 1.528(12)
C3 C4 1.390(12)
F15 C31 1.261(12)
F14 C31 1.379(13)
C7 C8 1.464(13)
F11 C27 1.296(14)
C21 F2 1.335(11)
C21 F3 1.358(10)
C21 F1 1.290(11)
C9 C10 1.543(14)
C5 C4 1.379(13)
F12 C27 1.325(14)
C30 C31 1.534(13)
C30 C29 1.392(12)
F10 C27 1.282(15)
C10 C11 1.519(13)
C28 C29 1.374(14)
C28 C27 1.551(14)
